data_1566137
loop_
_publ_author_name
'Forensi, Silvia'
'Stopin, Antoine'
'de Leo, Federica'
'Wouters, Johan'
'Bonifazi, Davide'

_publ_section_title
;
 1,8,10-Trisubstituted anthracenyl hydrocarbons: Towards versatile
 scaffolds for multiple-H-bonded recognition arrays
;
_journal_issue 51
_journal_name_full Tetrahedron
_journal_page_first 131299
_journal_paper_doi 10.1016/j.tet.2020.131299
_journal_volume 76
_journal_year 2020
_chemical_formula_moiety 'C22 H20 B2 O6, 2(C2 H6 O S)'
_chemical_formula_sum 'C26 H32 B2 O8 S2'
_chemical_formula_weight 558.26
_space_group_IT_number 14
_space_group_name_Hall '-P 2ybc'
_space_group_name_H-M_alt 'P 1 21/c 1'
_symmetry_cell_setting monoclinic
_symmetry_space_group_name_Hall '-P 2ybc'
_symmetry_space_group_name_H-M 'P 1 21/c 1'
_atom_sites_solution_hydrogens geom
_atom_sites_solution_primary direct
_atom_sites_solution_secondary difmap
_audit_creation_method SHELXL-97
_cell_angle_alpha 90.00
_cell_angle_beta 101.394(5)
_cell_angle_gamma 90.00
_cell_formula_units_Z 4
_cell_length_a 11.3635(6)
_cell_length_b 24.9442(16)
_cell_length_c 10.1321(5)
_cell_measurement_reflns_used 4970
_cell_measurement_temperature 293(2)
_cell_measurement_theta_max 26.6640
_cell_measurement_theta_min 2.9340
_cell_volume 2815.4(3)
_computing_structure_refinement 'SHELXL-97 (Sheldrick, 1997)'
_diffrn_ambient_temperature 293(2)
_diffrn_detector 'CCD plate'
_diffrn_detector_area_resol_mean 5.1856
_diffrn_detector_type Ruby
_diffrn_measured_fraction_theta_full 0.999
_diffrn_measured_fraction_theta_max 0.999
_diffrn_measurement_device 'four-circle diffractometer'
_diffrn_measurement_device_type 'Xcalibur, Ruby, Gemini ultra'
_diffrn_measurement_method '\w scans'
_diffrn_radiation_monochromator graphite
_diffrn_radiation_probe x-ray
_diffrn_radiation_type 'Mo K\a'
_diffrn_radiation_wavelength 0.71073
_diffrn_reflns_av_R_equivalents 0.0256
_diffrn_reflns_av_sigmaI/netI 0.0295
_diffrn_reflns_limit_h_max 13
_diffrn_reflns_limit_h_min -12
_diffrn_reflns_limit_k_max 26
_diffrn_reflns_limit_k_min -29
_diffrn_reflns_limit_l_max 11
_diffrn_reflns_limit_l_min -12
_diffrn_reflns_number 14863
_diffrn_reflns_theta_full 25.00
_diffrn_reflns_theta_max 25.03
_diffrn_reflns_theta_min 2.96
_diffrn_source 'Enhance (Mo) X-ray Source'
_exptl_absorpt_coefficient_mu 0.235
_exptl_absorpt_correction_T_max 0.9814
_exptl_absorpt_correction_T_min 0.8934
_exptl_absorpt_correction_type multi-scan
_exptl_absorpt_process_details
;
CrysAlisPro, Agilent Technologies,
Version 1.171.37.31 (release 14-01-2014 CrysAlis171 .NET)
(compiled Jan 14 2014,18:38:05)
Empirical absorption correction using spherical harmonics,
 implemented in SCALE3 ABSPACK scaling algorithm.
Empirical absorption correction using spherical harmonics,
 implemented in SCALE3 ABSPACK scaling algorithm.
;
_exptl_crystal_colour colorless
_exptl_crystal_density_diffrn 1.317
_exptl_crystal_density_method 'not measured'
_exptl_crystal_description needle
_exptl_crystal_F_000 1176
_exptl_crystal_size_max 0.49
_exptl_crystal_size_mid 0.12
_exptl_crystal_size_min 0.08
_refine_diff_density_max 0.624
_refine_diff_density_min -0.790
_refine_diff_density_rms 0.046
_refine_ls_extinction_method none
_refine_ls_goodness_of_fit_ref 1.029
_refine_ls_hydrogen_treatment mixed
_refine_ls_matrix_type full
_refine_ls_number_parameters 379
_refine_ls_number_reflns 4964
_refine_ls_number_restraints 4
_refine_ls_restrained_S_all 1.029
_refine_ls_R_factor_all 0.0764
_refine_ls_R_factor_gt 0.0579
_refine_ls_shift/su_max 0.000
_refine_ls_shift/su_mean 0.000
_refine_ls_structure_factor_coef Fsqd
_refine_ls_weighting_details 'calc w=1/[\s^2^(Fo^2^)+(0.0649P)^2^+2.3973P] where P=(Fo^2^+2Fc^2^)/3'
_refine_ls_weighting_scheme calc
_refine_ls_wR_factor_gt 0.1423
_refine_ls_wR_factor_ref 0.1554
_reflns_number_gt 3790
_reflns_number_total 4964
_reflns_threshold_expression >2sigma(I)
_cod_data_source_file Tetrahedron-2020-76-131299.cif
_cod_data_source_block 1
_cod_original_sg_symbol_H-M 'P 21/c'
_cod_database_code 1566137

loop_
_symmetry_equiv_pos_as_xyz
'x, y, z'
'-x, y+1/2, -z+1/2'
'-x, -y, -z'
'x, -y-1/2, z-1/2'

loop_
_atom_site_label
_atom_site_type_symbol
_atom_site_fract_x
_atom_site_fract_y
_atom_site_fract_z
_atom_site_U_iso_or_equiv
_atom_site_adp_type
_atom_site_occupancy
_atom_site_symmetry_multiplicity
_atom_site_calc_flag
_atom_site_refinement_flags
_atom_site_disorder_assembly
_atom_site_disorder_group
S2 S 0.36830(16) 0.90346(7) 0.25397(15) 0.0750(4) Uani 0.60 1 d PD A 1
O8 O 0.4232(16) 0.8538(5) 0.1788(17) 0.090(3) Uani 0.60 1 d P A 1
C25 C 0.486(4) 0.9450(6) 0.336(6) 0.173(4) Uani 0.60 1 d PD A 1
H25A H 0.4601 0.9649 0.4064 0.259 Uiso 0.60 1 calc PR A 1
H25B H 0.5092 0.9694 0.2726 0.259 Uiso 0.60 1 calc PR A 1
H25C H 0.5542 0.9233 0.3751 0.259 Uiso 0.60 1 calc PR A 1
C26 C 0.3431(11) 0.8713(4) 0.4017(7) 0.124(3) Uani 0.60 1 d PD A 1
H26A H 0.2945 0.8400 0.3774 0.186 Uiso 0.60 1 calc PR A 1
H26B H 0.3024 0.8955 0.4513 0.186 Uiso 0.60 1 calc PR A 1
H26C H 0.4186 0.8610 0.4563 0.186 Uiso 0.60 1 calc PR A 1
S2' S 0.4430(2) 0.87229(11) 0.3219(2) 0.0750(4) Uani 0.40 1 d PD B 2
O8' O 0.454(3) 0.8687(9) 0.193(3) 0.090(3) Uani 0.40 1 d P B 2
C25' C 0.463(6) 0.9425(7) 0.313(10) 0.173(4) Uani 0.40 1 d PD B 2
H25D H 0.4262 0.9550 0.2251 0.259 Uiso 0.40 1 calc PR B 2
H25E H 0.5472 0.9506 0.3302 0.259 Uiso 0.40 1 calc PR B 2
H25F H 0.4264 0.9598 0.3794 0.259 Uiso 0.40 1 calc PR B 2
C26' C 0.2879(4) 0.8784(7) 0.3227(13) 0.124(3) Uani 0.40 1 d PD B 2
H26D H 0.2776 0.8928 0.4075 0.186 Uiso 0.40 1 calc PR B 2
H26E H 0.2507 0.8437 0.3096 0.186 Uiso 0.40 1 calc PR B 2
H26F H 0.2512 0.9019 0.2513 0.186 Uiso 0.40 1 calc PR B 2
C1 C 0.5791(2) 0.82897(10) -0.1101(2) 0.0384(6) Uani 1 1 d . . .
C2 C 0.5656(2) 0.78183(11) -0.1806(3) 0.0486(7) Uani 1 1 d . . .
H2 H 0.5006 0.7779 -0.2518 0.058 Uiso 1 1 calc R . .
C3 C 0.6477(3) 0.73890(11) -0.1480(3) 0.0497(7) Uani 1 1 d . . .
H3 H 0.6355 0.7072 -0.1973 0.060 Uiso 1 1 calc R . .
C4 C 0.7435(2) 0.74351(11) -0.0463(3) 0.0436(6) Uani 1 1 d . . .
H4 H 0.7961 0.7148 -0.0257 0.052 Uiso 1 1 calc R . .
C5 C 0.7657(2) 0.79176(10) 0.0305(2) 0.0347(5) Uani 1 1 d . . .
C6 C 0.8674(2) 0.79852(10) 0.1336(2) 0.0368(6) Uani 1 1 d . . .
C7 C 0.8859(2) 0.84674(10) 0.2065(2) 0.0368(6) Uani 1 1 d . . .
C8 C 0.9850(2) 0.85406(12) 0.3161(3) 0.0489(7) Uani 1 1 d . . .
H8 H 1.0390 0.8261 0.3408 0.059 Uiso 1 1 calc R . .
C9 C 1.0018(3) 0.90076(13) 0.3844(3) 0.0559(8) Uani 1 1 d . . .
H9 H 1.0665 0.9045 0.4559 0.067 Uiso 1 1 calc R . .
C10 C 0.9217(2) 0.94403(11) 0.3482(3) 0.0474(7) Uani 1 1 d . . .
H10 H 0.9362 0.9760 0.3957 0.057 Uiso 1 1 calc R . .
C11 C 0.8236(2) 0.94052(10) 0.2456(2) 0.0367(6) Uani 1 1 d . . .
C12 C 0.8027(2) 0.89046(10) 0.1726(2) 0.0335(5) Uani 1 1 d . . .
C13 C 0.7031(2) 0.88290(9) 0.0698(2) 0.0334(5) Uani 1 1 d . . .
H13 H 0.6489 0.9110 0.0479 0.040 Uiso 1 1 calc R . .
C14 C 0.6812(2) 0.83507(9) -0.0018(2) 0.0326(5) Uani 1 1 d . . .
C15 C 0.9584(2) 0.75436(10) 0.1653(3) 0.0406(6) Uani 1 1 d . . .
C16 C 0.9409(2) 0.71316(11) 0.2498(3) 0.0462(7) Uani 1 1 d . . .
H16 H 0.8723 0.7125 0.2868 0.055 Uiso 1 1 calc R . .
C17 C 1.0261(3) 0.67233(11) 0.2801(3) 0.0493(7) Uani 1 1 d . . .
C18 C 1.1274(3) 0.67245(12) 0.2245(3) 0.0527(8) Uani 1 1 d . . .
H18 H 1.1834 0.6449 0.2432 0.063 Uiso 1 1 calc R . .
C19 C 1.1443(2) 0.71402(13) 0.1409(3) 0.0510(7) Uani 1 1 d . . .
C20 C 1.0617(2) 0.75518(12) 0.1105(3) 0.0469(7) Uani 1 1 d . . .
H20 H 1.0751 0.7831 0.0543 0.056 Uiso 1 1 calc R . .
C21 C 1.0899(4) 0.59563(17) 0.4168(5) 0.0994(15) Uani 1 1 d . . .
H21A H 1.1026 0.5736 0.3433 0.149 Uiso 1 1 calc R . .
H21B H 1.0640 0.5737 0.4835 0.149 Uiso 1 1 calc R . .
H21C H 1.1635 0.6133 0.4561 0.149 Uiso 1 1 calc R . .
C22 C 1.2784(3) 0.75351(17) 0.0144(4) 0.0833(11) Uani 1 1 d . . .
H22A H 1.2174 0.7569 -0.0654 0.125 Uiso 1 1 calc R . .
H22B H 1.3543 0.7464 -0.0102 0.125 Uiso 1 1 calc R . .
H22C H 1.2836 0.7862 0.0651 0.125 Uiso 1 1 calc R . .
B1 B 0.4823(2) 0.87502(12) -0.1496(3) 0.0393(7) Uani 1 1 d . . .
B2 B 0.7421(3) 0.99211(12) 0.2120(3) 0.0382(7) Uani 1 1 d . . .
O1 O 0.4625(2) 0.89505(10) -0.2755(2) 0.0593(6) Uani 1 1 d . . .
O2 O 0.41743(18) 0.89508(9) -0.0621(2) 0.0520(5) Uani 1 1 d . . .
O3 O 0.69595(19) 1.00533(9) 0.08323(19) 0.0495(5) Uani 1 1 d . . .
O4 O 0.72160(18) 1.02566(8) 0.3112(2) 0.0488(5) Uani 1 1 d . . .
O5 O 1.0001(2) 0.63476(9) 0.3687(2) 0.0694(6) Uani 1 1 d . . .
O6 O 1.2493(2) 0.71096(11) 0.0933(3) 0.0778(7) Uani 1 1 d . . .
S1 S 0.82477(8) 0.95314(4) -0.34818(9) 0.0653(3) Uani 1 1 d . . .
O7 O 0.7555(3) 0.99632(10) -0.4327(2) 0.0775(7) Uani 1 1 d . . .
C23 C 0.7412(4) 0.89368(18) -0.3906(6) 0.1108(16) Uani 1 1 d . . .
H23A H 0.6581 0.9005 -0.3904 0.166 Uiso 1 1 calc R . .
H23B H 0.7705 0.8663 -0.3259 0.166 Uiso 1 1 calc R . .
H23C H 0.7496 0.8820 -0.4786 0.166 Uiso 1 1 calc R . .
C24 C 0.7926(6) 0.9623(2) -0.1861(4) 0.126(2) Uani 1 1 d . . .
H24A H 0.8375 0.9924 -0.1432 0.189 Uiso 1 1 calc R . .
H24B H 0.8146 0.9307 -0.1332 0.189 Uiso 1 1 calc R . .
H24C H 0.7083 0.9690 -0.1938 0.189 Uiso 1 1 calc R . .
H1O H 0.408(3) 0.9155(16) -0.287(4) 0.079(13) Uiso 1 1 d . . .
H2O H 0.430(4) 0.8841(16) 0.015(4) 0.088(14) Uiso 1 1 d . . .
H3O H 0.664(3) 1.0329(14) 0.076(3) 0.059(10) Uiso 1 1 d . . .
H4O H 0.741(3) 1.0153(14) 0.390(4) 0.065(10) Uiso 1 1 d . . .

loop_
_atom_site_aniso_label
_atom_site_aniso_U_11
_atom_site_aniso_U_22
_atom_site_aniso_U_33
_atom_site_aniso_U_23
_atom_site_aniso_U_13
_atom_site_aniso_U_12
S2 0.0846(9) 0.0823(9) 0.0584(7) 0.0018(6) 0.0153(6) 0.0130(7)
O8 0.142(10) 0.075(8) 0.061(4) -0.005(5) 0.037(5) -0.018(5)
C25 0.071(16) 0.169(7) 0.28(2) -0.088(7) 0.037(7) -0.050(4)
C26 0.178(9) 0.130(6) 0.086(6) 0.006(7) 0.079(6) -0.016(7)
S2' 0.0846(9) 0.0823(9) 0.0584(7) 0.0018(6) 0.0153(6) 0.0130(7)
O8' 0.142(10) 0.075(8) 0.061(4) -0.005(5) 0.037(5) -0.018(5)
C25' 0.071(16) 0.169(7) 0.28(2) -0.088(7) 0.037(7) -0.050(4)
C26' 0.178(9) 0.130(6) 0.086(6) 0.006(7) 0.079(6) -0.016(7)
C1 0.0347(13) 0.0396(14) 0.0391(14) -0.0017(11) 0.0030(11) 0.0001(11)
C2 0.0418(15) 0.0483(17) 0.0494(16) -0.0102(13) -0.0059(12) -0.0005(13)
C3 0.0524(16) 0.0404(16) 0.0534(16) -0.0146(13) 0.0034(13) -0.0012(13)
C4 0.0456(15) 0.0345(14) 0.0504(15) -0.0035(12) 0.0086(12) 0.0064(12)
C5 0.0353(13) 0.0325(13) 0.0369(13) 0.0010(10) 0.0083(10) 0.0021(11)
C6 0.0364(13) 0.0345(13) 0.0386(13) 0.0017(11) 0.0049(10) 0.0055(11)
C7 0.0352(13) 0.0373(14) 0.0368(13) 0.0008(11) 0.0040(10) 0.0036(11)
C8 0.0435(15) 0.0462(17) 0.0501(16) -0.0030(13) -0.0075(12) 0.0120(13)
C9 0.0451(16) 0.0587(19) 0.0539(17) -0.0120(14) -0.0147(13) 0.0086(14)
C10 0.0450(15) 0.0437(16) 0.0489(16) -0.0114(12) -0.0024(12) 0.0024(13)
C11 0.0364(13) 0.0356(14) 0.0373(13) -0.0022(11) 0.0053(11) -0.0001(11)
C12 0.0324(12) 0.0327(13) 0.0343(12) 0.0025(10) 0.0041(10) 0.0016(10)
C13 0.0327(12) 0.0296(13) 0.0367(12) 0.0026(10) 0.0044(10) 0.0066(10)
C14 0.0330(12) 0.0327(13) 0.0323(12) 0.0021(10) 0.0066(10) 0.0006(10)
C15 0.0400(14) 0.0380(14) 0.0398(14) -0.0050(11) -0.0015(11) 0.0077(12)
C16 0.0449(15) 0.0426(16) 0.0486(15) -0.0023(12) 0.0033(12) 0.0089(12)
C17 0.0541(17) 0.0394(15) 0.0485(16) 0.0006(13) -0.0045(13) 0.0107(13)
C18 0.0480(16) 0.0494(17) 0.0548(17) -0.0052(14) -0.0045(13) 0.0226(14)
C19 0.0431(15) 0.0591(19) 0.0477(15) -0.0041(14) 0.0015(12) 0.0150(14)
C20 0.0450(15) 0.0492(17) 0.0443(15) 0.0004(12) 0.0030(12) 0.0107(13)
C21 0.088(3) 0.070(3) 0.132(4) 0.049(3) 0.002(3) 0.031(2)
C22 0.063(2) 0.098(3) 0.095(3) 0.013(2) 0.030(2) 0.013(2)
B1 0.0322(14) 0.0376(16) 0.0432(16) -0.0036(13) -0.0043(12) -0.0018(13)
B2 0.0374(15) 0.0343(16) 0.0418(16) -0.0018(12) 0.0053(12) -0.0033(13)
O1 0.0577(13) 0.0717(15) 0.0464(12) 0.0089(10) 0.0056(10) 0.0249(12)
O2 0.0522(12) 0.0548(13) 0.0487(12) 0.0056(10) 0.0094(10) 0.0175(10)
O3 0.0650(13) 0.0389(11) 0.0413(11) -0.0011(9) 0.0023(9) 0.0138(10)
O4 0.0624(13) 0.0419(11) 0.0395(11) -0.0024(9) 0.0035(9) 0.0142(9)
O5 0.0714(14) 0.0515(13) 0.0837(16) 0.0242(12) 0.0119(12) 0.0207(11)
O6 0.0551(13) 0.0960(19) 0.0864(16) 0.0174(14) 0.0235(12) 0.0334(13)
S1 0.0786(6) 0.0638(5) 0.0576(5) 0.0066(4) 0.0235(4) 0.0051(4)
O7 0.121(2) 0.0632(15) 0.0518(13) 0.0083(11) 0.0258(13) 0.0172(14)
C23 0.094(3) 0.069(3) 0.162(5) 0.017(3) 0.007(3) 0.003(2)
C24 0.186(5) 0.140(4) 0.062(3) 0.033(3) 0.050(3) 0.067(4)

loop_
_atom_type_symbol
_atom_type_description
_atom_type_scat_dispersion_real
_atom_type_scat_dispersion_imag
_atom_type_scat_source
C C 0.0033 0.0016 'International Tables Vol C Tables 4.2.6.8 and 6.1.1.4'
H H 0.0000 0.0000 'International Tables Vol C Tables 4.2.6.8 and 6.1.1.4'
B B 0.0013 0.0007 'International Tables Vol C Tables 4.2.6.8 and 6.1.1.4'
O O 0.0106 0.0060 'International Tables Vol C Tables 4.2.6.8 and 6.1.1.4'
S S 0.1246 0.1234 'International Tables Vol C Tables 4.2.6.8 and 6.1.1.4'

loop_
_geom_angle_atom_site_label_1
_geom_angle_atom_site_label_2
_geom_angle_atom_site_label_3
_geom_angle
_geom_angle_site_symmetry_1
_geom_angle_site_symmetry_3
O8 S2 C25 110(2) . .
O8 S2 C26 100.9(7) . .
C25 S2 C26 96(2) . .
O8' S2' C25' 89(4) . .
O8' S2' C26' 106.9(14) . .
C25' S2' C26' 93(3) . .
S2' C25' H25D 109.5 . .
S2' C25' H25E 109.5 . .
H25D C25' H25E 109.5 . .
S2' C25' H25F 109.5 . .
H25D C25' H25F 109.5 . .
H25E C25' H25F 109.5 . .
S2' C26' H26D 109.5 . .
S2' C26' H26E 109.5 . .
H26D C26' H26E 109.5 . .
S2' C26' H26F 109.5 . .
H26D C26' H26F 109.5 . .
H26E C26' H26F 109.5 . .
C2 C1 C14 118.6(2) . .
C2 C1 B1 119.3(2) . .
C14 C1 B1 122.0(2) . .
C1 C2 C3 121.8(2) . .
C1 C2 H2 119.1 . .
C3 C2 H2 119.1 . .
C4 C3 C2 120.6(2) . .
C4 C3 H3 119.7 . .
C2 C3 H3 119.7 . .
C3 C4 C5 121.2(2) . .
C3 C4 H4 119.4 . .
C5 C4 H4 119.4 . .
C6 C5 C4 122.4(2) . .
C6 C5 C14 119.4(2) . .
C4 C5 C14 118.1(2) . .
C7 C6 C5 120.6(2) . .
C7 C6 C15 119.4(2) . .
C5 C6 C15 120.0(2) . .
C6 C7 C8 122.0(2) . .
C6 C7 C12 120.0(2) . .
C8 C7 C12 117.9(2) . .
C9 C8 C7 121.2(2) . .
C9 C8 H8 119.4 . .
C7 C8 H8 119.4 . .
C8 C9 C10 120.6(2) . .
C8 C9 H9 119.7 . .
C10 C9 H9 119.7 . .
C11 C10 C9 122.3(2) . .
C11 C10 H10 118.8 . .
C9 C10 H10 118.8 . .
C10 C11 C12 118.1(2) . .
C10 C11 B2 117.8(2) . .
C12 C11 B2 124.2(2) . .
C13 C12 C7 118.3(2) . .
C13 C12 C11 121.8(2) . .
C7 C12 C11 119.9(2) . .
C12 C13 C14 122.7(2) . .
C12 C13 H13 118.6 . .
C14 C13 H13 118.6 . .
C13 C14 C5 118.9(2) . .
C13 C14 C1 121.4(2) . .
C5 C14 C1 119.6(2) . .
C16 C15 C20 119.6(2) . .
C16 C15 C6 120.2(2) . .
C20 C15 C6 120.2(2) . .
C15 C16 C17 120.2(3) . .
C15 C16 H16 119.9 . .
C17 C16 H16 119.9 . .
O5 C17 C18 125.1(2) . .
O5 C17 C16 114.4(3) . .
C18 C17 C16 120.5(3) . .
C19 C18 C17 118.9(3) . .
C19 C18 H18 120.6 . .
C17 C18 H18 120.6 . .
O6 C19 C18 114.2(3) . .
O6 C19 C20 124.1(3) . .
C18 C19 C20 121.7(3) . .
C19 C20 C15 119.2(3) . .
C19 C20 H20 120.4 . .
C15 C20 H20 120.4 . .
O5 C21 H21A 109.5 . .
O5 C21 H21B 109.5 . .
H21A C21 H21B 109.5 . .
O5 C21 H21C 109.5 . .
H21A C21 H21C 109.5 . .
H21B C21 H21C 109.5 . .
O6 C22 H22A 109.5 . .
O6 C22 H22B 109.5 . .
H22A C22 H22B 109.5 . .
O6 C22 H22C 109.5 . .
H22A C22 H22C 109.5 . .
H22B C22 H22C 109.5 . .
O1 B1 O2 118.2(3) . .
O1 B1 C1 119.0(2) . .
O2 B1 C1 122.8(2) . .
O3 B2 O4 118.2(2) . .
O3 B2 C11 120.4(2) . .
O4 B2 C11 121.2(2) . .
B1 O1 H1O 111(3) . .
B1 O2 H2O 119(3) . .
B2 O3 H3O 114(2) . .
B2 O4 H4O 118(2) . .
C17 O5 C21 117.4(3) . .
C19 O6 C22 118.4(3) . .
O7 S1 C24 104.82(19) . .
O7 S1 C23 105.5(2) . .
C24 S1 C23 97.8(3) . .
S1 C23 H23A 109.5 . .
S1 C23 H23B 109.5 . .
H23A C23 H23B 109.5 . .
S1 C23 H23C 109.5 . .
H23A C23 H23C 109.5 . .
H23B C23 H23C 109.5 . .
S1 C24 H24A 109.5 . .
S1 C24 H24B 109.5 . .
H24A C24 H24B 109.5 . .
S1 C24 H24C 109.5 . .
H24A C24 H24C 109.5 . .
H24B C24 H24C 109.5 . .

loop_
_geom_bond_atom_site_label_1
_geom_bond_atom_site_label_2
_geom_bond_distance
_geom_bond_site_symmetry_2
S2 O8 1.642(17) .
S2 C25 1.7700(11) .
S2 C26 1.7702(10) .
C25 H25A 0.9600 .
C25 H25B 0.9600 .
C25 H25C 0.9600 .
C26 H26A 0.9600 .
C26 H26B 0.9600 .
C26 H26C 0.9600 .
S2' O8' 1.34(3) .
S2' C25' 1.7700(12) .
S2' C26' 1.7701(11) .
C25' H25D 0.9600 .
C25' H25E 0.9600 .
C25' H25F 0.9600 .
C26' H26D 0.9600 .
C26' H26E 0.9600 .
C26' H26F 0.9600 .
C1 C2 1.368(4) .
C1 C14 1.439(3) .
C1 B1 1.587(4) .
C2 C3 1.416(4) .
C2 H2 0.9300 .
C3 C4 1.348(4) .
C3 H3 0.9300 .
C4 C5 1.428(3) .
C4 H4 0.9300 .
C5 C6 1.407(3) .
C5 C14 1.439(3) .
C6 C7 1.405(3) .
C6 C15 1.501(3) .
C7 C8 1.428(4) .
C7 C12 1.440(3) .
C8 C9 1.349(4) .
C8 H8 0.9300 .
C9 C10 1.413(4) .
C9 H9 0.9300 .
C10 C11 1.368(4) .
C10 H10 0.9300 .
C11 C12 1.447(3) .
C11 B2 1.583(4) .
C12 C13 1.391(3) .
C13 C14 1.393(3) .
C13 H13 0.9300 .
C15 C16 1.377(4) .
C15 C20 1.395(4) .
C16 C17 1.396(4) .
C16 H16 0.9300 .
C17 O5 1.369(4) .
C17 C18 1.378(4) .
C18 C19 1.376(4) .
C18 H18 0.9300 .
C19 O6 1.374(4) .
C19 C20 1.383(4) .
C20 H20 0.9300 .
C21 O5 1.426(4) .
C21 H21A 0.9600 .
C21 H21B 0.9600 .
C21 H21C 0.9600 .
C22 O6 1.407(4) .
C22 H22A 0.9600 .
C22 H22B 0.9600 .
C22 H22C 0.9600 .
B1 O1 1.347(4) .
B1 O2 1.356(4) .
B2 O3 1.347(4) .
B2 O4 1.362(3) .
O1 H1O 0.79(4) .
O2 H2O 0.82(4) .
O3 H3O 0.78(3) .
O4 H4O 0.83(4) .
S1 O7 1.499(2) .
S1 C24 1.767(4) .
S1 C23 1.768(5) .
C23 H23A 0.9600 .
C23 H23B 0.9600 .
C23 H23C 0.9600 .
C24 H24A 0.9600 .
C24 H24B 0.9600 .
C24 H24C 0.9600 .

loop_
_geom_torsion_atom_site_label_1
_geom_torsion_atom_site_label_2
_geom_torsion_atom_site_label_3
_geom_torsion_atom_site_label_4
_geom_torsion
_geom_torsion_site_symmetry_1
_geom_torsion_site_symmetry_2
_geom_torsion_site_symmetry_3
_geom_torsion_site_symmetry_4
C14 C1 C2 C3 1.2(4) . . . .
B1 C1 C2 C3 -178.6(3) . . . .
C1 C2 C3 C4 -0.7(5) . . . .
C2 C3 C4 C5 -0.7(4) . . . .
C3 C4 C5 C6 -177.4(3) . . . .
C3 C4 C5 C14 1.4(4) . . . .
C4 C5 C6 C7 179.9(2) . . . .
C14 C5 C6 C7 1.1(4) . . . .
C4 C5 C6 C15 0.8(4) . . . .
C14 C5 C6 C15 -178.0(2) . . . .
C5 C6 C7 C8 176.9(2) . . . .
C15 C6 C7 C8 -4.0(4) . . . .
C5 C6 C7 C12 -2.3(4) . . . .
C15 C6 C7 C12 176.8(2) . . . .
C6 C7 C8 C9 179.6(3) . . . .
C12 C7 C8 C9 -1.2(4) . . . .
C7 C8 C9 C10 -0.6(5) . . . .
C8 C9 C10 C11 1.3(5) . . . .
C9 C10 C11 C12 -0.2(4) . . . .
C9 C10 C11 B2 -178.5(3) . . . .
C6 C7 C12 C13 1.9(3) . . . .
C8 C7 C12 C13 -177.3(2) . . . .
C6 C7 C12 C11 -178.5(2) . . . .
C8 C7 C12 C11 2.3(4) . . . .
C10 C11 C12 C13 178.0(2) . . . .
B2 C11 C12 C13 -3.8(4) . . . .
C10 C11 C12 C7 -1.6(4) . . . .
B2 C11 C12 C7 176.6(2) . . . .
C7 C12 C13 C14 -0.4(3) . . . .
C11 C12 C13 C14 -180.0(2) . . . .
C12 C13 C14 C5 -0.8(3) . . . .
C12 C13 C14 C1 -178.2(2) . . . .
C6 C5 C14 C13 0.5(3) . . . .
C4 C5 C14 C13 -178.4(2) . . . .
C6 C5 C14 C1 178.0(2) . . . .
C4 C5 C14 C1 -0.9(3) . . . .
C2 C1 C14 C13 177.0(2) . . . .
B1 C1 C14 C13 -3.2(4) . . . .
C2 C1 C14 C5 -0.4(4) . . . .
B1 C1 C14 C5 179.4(2) . . . .
C7 C6 C15 C16 96.9(3) . . . .
C5 C6 C15 C16 -84.1(3) . . . .
C7 C6 C15 C20 -82.3(3) . . . .
C5 C6 C15 C20 96.7(3) . . . .
C20 C15 C16 C17 -0.3(4) . . . .
C6 C15 C16 C17 -179.5(2) . . . .
C15 C16 C17 O5 177.9(2) . . . .
C15 C16 C17 C18 -0.8(4) . . . .
O5 C17 C18 C19 -177.4(3) . . . .
C16 C17 C18 C19 1.3(4) . . . .
C17 C18 C19 O6 178.6(3) . . . .
C17 C18 C19 C20 -0.6(4) . . . .
O6 C19 C20 C15 -179.6(3) . . . .
C18 C19 C20 C15 -0.5(4) . . . .
C16 C15 C20 C19 0.9(4) . . . .
C6 C15 C20 C19 -179.9(2) . . . .
C2 C1 B1 O1 -59.0(4) . . . .
C14 C1 B1 O1 121.2(3) . . . .
C2 C1 B1 O2 120.6(3) . . . .
C14 C1 B1 O2 -59.2(4) . . . .
C10 C11 B2 O3 140.2(3) . . . .
C12 C11 B2 O3 -38.0(4) . . . .
C10 C11 B2 O4 -36.5(4) . . . .
C12 C11 B2 O4 145.3(3) . . . .
C18 C17 O5 C21 6.2(5) . . . .
C16 C17 O5 C21 -172.5(3) . . . .
C18 C19 O6 C22 -175.7(3) . . . .
C20 C19 O6 C22 3.4(5) . . . .
